data_7013423
loop_
_publ_author_name
'Seeber, Georg'
'Long, De-Liang'
'Kariuki, Benson M.'
'Cronin, Leroy'

_publ_section_title
;
 Palladium(ii)-based cis,trans-1,3,5-triaminocyclohexane complexes
 demonstrating a variety of coordination modes and
 architecturesElectronic supplementary information (ESI) available: A
 detailed description of the coordinative flexibility of trans-tach.
 Fig. S1: Diagram defining interplanar angle ? and torsion angle ?.
 Table S1: interplanar angles ? and torsion angles ? for complexes 1?7.
 See http://www.rsc.org/suppdata/dt/b3/b307616d/
;
_journal_issue 23
_journal_name_full 'Dalton Transactions'
_journal_page_first 4498
_journal_paper_doi 10.1039/b307616d
_journal_year 2003
_chemical_formula_moiety '(C12 H32 N6 Pd 4+), 4(N O3 -)'
_chemical_formula_sum 'C12 H32 N10 O12 Pd'
_chemical_formula_weight 614.88
_chemical_name_common 'Complex 3 (Pd(LH)2)(NO3)4'
_chemical_name_systematic
;
Complex 3
[Pd(LH)2](NO3)4
;
_space_group_IT_number 14
_symmetry_cell_setting monoclinic
_symmetry_space_group_name_Hall '-P 2ybc'
_symmetry_space_group_name_H-M 'P 1 21/c 1'
_atom_sites_solution_hydrogens geom
_atom_sites_solution_primary direct
_atom_sites_solution_secondary difmap
_audit_creation_method SHELXL-97
_cell_angle_alpha 90.00
_cell_angle_beta 109.419(4)
_cell_angle_gamma 90.00
_cell_formula_units_Z 2
_cell_length_a 8.3934(11)
_cell_length_b 16.649(2)
_cell_length_c 8.6914(11)
_cell_measurement_reflns_used 2026
_cell_measurement_temperature 298(2)
_cell_measurement_theta_max 25.5
_cell_measurement_theta_min 2.5
_cell_volume 1145.5(3)
_computing_cell_refinement texray
_computing_data_collection texray
_computing_data_reduction texray
_computing_molecular_graphics 'WinGX (Farrugia, 1999)'
_computing_publication_material 'WinGX (Farrugia, 1999)'
_computing_structure_refinement 'SHELXL-97 (Sheldrick, 1997)'
_computing_structure_solution 'SHELXL-97 (Sheldrick, 1997)'
_diffrn_ambient_temperature 298(2)
_diffrn_measured_fraction_theta_full 0.951
_diffrn_measured_fraction_theta_max 0.951
_diffrn_measurement_device_type 'Rigaku R-axis Diffractometer'
_diffrn_measurement_method 'Image plate detector'
_diffrn_radiation_monochromator graphite
_diffrn_radiation_source 'fine-focus sealed tube'
_diffrn_radiation_type MoK\a
_diffrn_radiation_wavelength 0.71069
_diffrn_reflns_av_R_equivalents 0.0680
_diffrn_reflns_av_sigmaI/netI 0.0611
_diffrn_reflns_limit_h_max 10
_diffrn_reflns_limit_h_min -10
_diffrn_reflns_limit_k_max 20
_diffrn_reflns_limit_k_min -20
_diffrn_reflns_limit_l_max 10
_diffrn_reflns_limit_l_min -10
_diffrn_reflns_number 6093
_diffrn_reflns_theta_full 25.47
_diffrn_reflns_theta_max 25.47
_diffrn_reflns_theta_min 2.45
_exptl_absorpt_coefficient_mu 0.891
_exptl_absorpt_correction_type none
_exptl_crystal_colour 'pale yellow'
_exptl_crystal_density_diffrn 1.783
_exptl_crystal_density_method 'not measured'
_exptl_crystal_description prism
_exptl_crystal_F_000 632
_exptl_crystal_size_max 0.2
_exptl_crystal_size_mid 0.08
_exptl_crystal_size_min 0.05
_refine_diff_density_max 0.504
_refine_diff_density_min -0.807
_refine_diff_density_rms 0.111
_refine_ls_extinction_coef 0.0021(8)
_refine_ls_extinction_expression Fc^*^=kFc[1+0.001xFc^2^\l^3^/sin(2\q)]^-1/4^
_refine_ls_extinction_method SHELXL
_refine_ls_goodness_of_fit_ref 1.333
_refine_ls_hydrogen_treatment mixed
_refine_ls_matrix_type full
_refine_ls_number_parameters 161
_refine_ls_number_reflns 2026
_refine_ls_number_restraints 0
_refine_ls_restrained_S_all 1.333
_refine_ls_R_factor_all 0.1043
_refine_ls_R_factor_gt 0.0857
_refine_ls_shift/su_max 0.001
_refine_ls_shift/su_mean 0.001
_refine_ls_structure_factor_coef Fsqd
_refine_ls_weighting_details 'calc w=1/[\s^2^(Fo^2^)+(0.0000P)^2^+5.1164P] where P=(Fo^2^+2Fc^2^)/3'
_refine_ls_weighting_scheme calc
_refine_ls_wR_factor_gt 0.1172
_refine_ls_wR_factor_ref 0.1240
_reflns_number_gt 1796
_reflns_number_total 2026
_reflns_threshold_expression >2sigma(I)
_cod_data_source_file b307616d.txt
_cod_data_source_block 3
_cod_depositor_comments
;
The following automatic conversions were performed:
'_symmetry_cell_setting' value 'Monoclinic' changed to 'monoclinic'
according to '/home/saulius/struct/CIF-dictionaries/cif_core.dic'
dictionary named 'cif_core.dic' version 2.4.1 from 2010-06-29.

Automatic conversion script
Id: cif_fix_enum 1527 2010-12-29 10:47:43Z saulius 
;
_cod_original_cell_volume 1145.5(2)
_cod_original_sg_symbol_H-M P21/c
_cod_database_code 7013423

loop_
_symmetry_equiv_pos_as_xyz
'x, y, z'
'-x, y+1/2, -z+1/2'
'-x, -y, -z'
'x, -y-1/2, z-1/2'

loop_
_atom_site_label
_atom_site_type_symbol
_atom_site_fract_x
_atom_site_fract_y
_atom_site_fract_z
_atom_site_U_iso_or_equiv
_atom_site_adp_type
_atom_site_occupancy
_atom_site_symmetry_multiplicity
_atom_site_calc_flag
_atom_site_refinement_flags
_atom_site_disorder_assembly
_atom_site_disorder_group
C1 C 0.1195(9) -0.0522(4) 0.3583(9) 0.0392(18) Uani 1 1 d . . .
H1 H 0.1270 -0.0356 0.4686 0.047 Uiso 1 1 calc R . .
C2 C 0.0097(10) -0.1264(5) 0.3157(10) 0.047(2) Uani 1 1 d . . .
H2C H -0.1047 -0.1121 0.3077 0.057 Uiso 1 1 calc R . .
H2D H 0.0507 -0.1653 0.4032 0.057 Uiso 1 1 calc R . .
C3 C 0.0070(9) -0.1653(4) 0.1563(10) 0.0405(19) Uani 1 1 d . . .
H3 H -0.0528 -0.2166 0.1458 0.049 Uiso 1 1 calc R . .
C4 C 0.1859(9) -0.1826(4) 0.1562(9) 0.0384(18) Uani 1 1 d . . .
H4A H 0.2336 -0.2261 0.2317 0.046 Uiso 1 1 calc R . .
H4B H 0.1802 -0.2002 0.0481 0.046 Uiso 1 1 calc R . .
C5 C 0.3018(8) -0.1103(4) 0.2037(9) 0.0351(17) Uani 1 1 d . . .
H5 H 0.2664 -0.0713 0.1143 0.042 Uiso 1 1 calc R . .
C6 C 0.2983(9) -0.0691(5) 0.3590(9) 0.0406(18) Uani 1 1 d . . .
H6A H 0.3598 -0.0188 0.3720 0.049 Uiso 1 1 calc R . .
H6B H 0.3556 -0.1029 0.4518 0.049 Uiso 1 1 calc R . .
N1 N 0.0420(7) 0.0155(3) 0.2448(7) 0.0334(15) Uani 1 1 d . . .
H1A H 0.1089 0.0588 0.2778 0.040 Uiso 1 1 calc R . .
H1B H -0.0577 0.0273 0.2571 0.040 Uiso 1 1 calc R . .
N2 N -0.0877(7) -0.1139(4) 0.0150(8) 0.0438(17) Uani 1 1 d . . .
H2A H -0.1945 -0.1095 0.0152 0.053 Uiso 1 1 calc R . .
H2B H -0.0921 -0.1402 -0.0767 0.053 Uiso 1 1 calc R . .
N3 N 0.4790(7) -0.1355(4) 0.2255(8) 0.0408(16) Uani 1 1 d . . .
H3A H 0.5470 -0.0930 0.2525 0.061 Uiso 1 1 calc R . .
H3B H 0.4834 -0.1564 0.1327 0.061 Uiso 1 1 calc R . .
H3C H 0.5122 -0.1722 0.3043 0.061 Uiso 1 1 calc R . .
N4 N 0.6098(8) 0.0632(4) 0.1791(8) 0.0434(16) Uani 1 1 d . . .
N5 N 0.6673(8) 0.7004(4) 0.1256(8) 0.0425(16) Uani 1 1 d . . .
O1 O 0.6958(9) 0.1198(4) 0.1644(9) 0.073(2) Uani 1 1 d . . .
O2 O 0.6844(6) 0.0025(4) 0.2550(7) 0.0559(14) Uani 1 1 d . . .
O3 O 0.4558(7) 0.0636(4) 0.1225(9) 0.076(2) Uani 1 1 d . . .
O4 O 0.7238(8) 0.6388(4) 0.0798(8) 0.0672(19) Uani 1 1 d . . .
O5 O 0.5377(7) 0.7322(3) 0.0313(7) 0.0582(17) Uani 1 1 d . . .
O6 O 0.7387(7) 0.7293(4) 0.2631(7) 0.0576(16) Uani 1 1 d . . .
Pd Pd 0.0000 0.0000 0.0000 0.0322(3) Uani 1 2 d S . .

loop_
_atom_site_aniso_label
_atom_site_aniso_U_11
_atom_site_aniso_U_22
_atom_site_aniso_U_33
_atom_site_aniso_U_23
_atom_site_aniso_U_13
_atom_site_aniso_U_12
C1 0.041(4) 0.046(5) 0.027(4) -0.006(4) 0.007(3) 0.008(4)
C2 0.042(5) 0.051(5) 0.050(5) 0.009(4) 0.016(4) 0.007(4)
C3 0.036(4) 0.034(4) 0.049(5) 0.001(4) 0.012(4) -0.008(3)
C4 0.039(4) 0.037(4) 0.038(4) -0.001(4) 0.010(4) 0.004(3)
C5 0.024(3) 0.038(4) 0.038(4) -0.005(3) 0.003(3) 0.008(3)
C6 0.033(4) 0.045(5) 0.038(4) -0.003(4) 0.005(3) 0.005(3)
N1 0.029(3) 0.020(3) 0.045(3) -0.002(3) 0.005(3) 0.001(2)
N2 0.028(3) 0.038(4) 0.055(4) -0.003(3) -0.001(3) -0.004(3)
N3 0.036(3) 0.039(4) 0.046(4) -0.002(3) 0.012(3) 0.006(3)
N4 0.040(4) 0.047(4) 0.043(4) -0.002(3) 0.014(3) 0.003(3)
N5 0.042(4) 0.034(4) 0.049(4) 0.008(3) 0.012(3) 0.000(3)
O1 0.077(5) 0.055(4) 0.095(6) 0.004(4) 0.040(4) -0.009(4)
O2 0.043(3) 0.054(3) 0.061(3) 0.014(4) 0.005(3) 0.005(3)
O3 0.039(4) 0.080(5) 0.100(5) 0.010(4) 0.011(4) 0.018(3)
O4 0.078(4) 0.048(4) 0.072(4) 0.005(3) 0.021(4) 0.030(3)
O5 0.055(4) 0.052(3) 0.048(4) -0.005(3) -0.009(3) 0.022(3)
O6 0.054(4) 0.061(4) 0.045(4) -0.003(3) -0.001(3) -0.007(3)
Pd 0.0260(4) 0.0314(4) 0.0343(4) -0.0034(5) 0.0033(3) -0.0002(4)

loop_
_atom_type_symbol
_atom_type_description
_atom_type_scat_dispersion_real
_atom_type_scat_dispersion_imag
_atom_type_scat_source
C C 0.0033 0.0016 'International Tables Vol C Tables 4.2.6.8 and 6.1.1.4'
H H 0.0000 0.0000 'International Tables Vol C Tables 4.2.6.8 and 6.1.1.4'
N N 0.0061 0.0033 'International Tables Vol C Tables 4.2.6.8 and 6.1.1.4'
O O 0.0106 0.0060 'International Tables Vol C Tables 4.2.6.8 and 6.1.1.4'
Pd Pd -0.9988 1.0072 'International Tables Vol C Tables 4.2.6.8 and 6.1.1.4'

loop_
_geom_angle_atom_site_label_1
_geom_angle_atom_site_label_2
_geom_angle_atom_site_label_3
_geom_angle
_geom_angle_site_symmetry_1
_geom_angle_site_symmetry_3
_geom_angle_publ_flag
N1 C1 C2 111.0(6) . . ?
N1 C1 C6 110.7(6) . . ?
C2 C1 C6 111.6(6) . . ?
C1 C2 C3 113.2(7) . . ?
N2 C3 C2 110.4(6) . . ?
N2 C3 C4 111.2(6) . . ?
C2 C3 C4 111.3(6) . . ?
C5 C4 C3 113.1(6) . . ?
N3 C5 C4 109.4(6) . . ?
N3 C5 C6 109.0(6) . . ?
C4 C5 C6 113.5(6) . . ?
C5 C6 C1 112.9(6) . . ?
C1 N1 Pd 118.4(4) . . ?
C3 N2 Pd 118.5(4) . . ?
O1 N4 O3 122.5(8) . . ?
O1 N4 O2 117.9(7) . . ?
O3 N4 O2 119.6(7) . . ?
O6 N5 O5 120.4(7) . . ?
O6 N5 O4 120.8(7) . . ?
O5 N5 O4 118.8(7) . . ?
N2 Pd N2 180.0(4) . 3 ?
N2 Pd N1 90.5(2) . 3 ?
N2 Pd N1 89.5(2) 3 3 ?
N2 Pd N1 89.5(2) . . ?
N2 Pd N1 90.5(2) 3 . ?
N1 Pd N1 180.0(3) 3 . ?

loop_
_geom_bond_atom_site_label_1
_geom_bond_atom_site_label_2
_geom_bond_distance
_geom_bond_site_symmetry_2
_geom_bond_publ_flag
C1 N1 1.496(9) . ?
C1 C2 1.513(10) . ?
C1 C6 1.524(10) . ?
C2 C3 1.522(11) . ?
C3 N2 1.491(9) . ?
C3 C4 1.530(10) . ?
C4 C5 1.515(10) . ?
C5 N3 1.496(8) . ?
C5 C6 1.523(10) . ?
N1 Pd 2.054(6) . ?
N2 Pd 2.053(6) . ?
N4 O1 1.220(8) . ?
N4 O3 1.220(8) . ?
N4 O2 1.254(8) . ?
N5 O6 1.242(8) . ?
N5 O5 1.242(7) . ?
N5 O4 1.248(8) . ?
Pd N2 2.053(6) 3 ?
Pd N1 2.054(6) 3 ?
